data_7251305
loop_
_publ_author_name
'Mulliri, Kleni'
'Meier, Kris'
'Feuchter, Johanna-Dorothea'
'Javor, Sacha'
'Andrade Meirelles, Matheus'
'Reymond, Jean-Louis'

_publ_section_title
;
 Diversifying the Triquinazine Scaffold of a Janus Kinase Inhibitor
;
_journal_name_full 'RSC Medicinal Chemistry'
_journal_paper_doi 10.1039/D5MD00921A
_journal_year 2025
_chemical_formula_moiety 'C19 H25 N O5'
_chemical_formula_sum 'C19 H25 N O5'
_chemical_formula_weight 347.4
_space_group_IT_number 2
_space_group_name_Hall '-P 1'
_space_group_name_H-M_alt 'P -1'
_symmetry_cell_setting triclinic
_symmetry_Int_Tables_number 2
_symmetry_space_group_name_Hall '-P 1'
_symmetry_space_group_name_H-M 'P -1'
_atom_sites_solution_hydrogens difmap
_atom_sites_solution_primary dual
_audit_creation_date 2021-12-06T15:20:37-00:00
_audit_update_record
;
2025-08-22 deposited with the CCDC.	2025-11-13 downloaded from the CCDC.
;
_cell_angle_alpha 65.3764(11)
_cell_angle_beta 76.8583(11)
_cell_angle_gamma 86.5176(10)
_cell_formula_units_Z 4
_cell_length_a 12.32883(17)
_cell_length_b 12.61335(13)
_cell_length_c 13.40303(17)
_cell_measurement_reflns_used 54597
_cell_measurement_temperature 173.01(10)
_cell_measurement_theta_max 79.769
_cell_measurement_theta_min 3.678
_cell_volume 1843.76(4)
_computing_cell_refinement 'CrysAlisPro 1.171.41.112a (Rigaku OD, 2021)'
_computing_data_collection 'CrysAlisPro 1.171.41.112a (Rigaku OD, 2021)'
_computing_data_reduction 'CrysAlisPro 1.171.41.112a (Rigaku OD, 2021)'
_computing_molecular_graphics 'Olex2 1.3 (Dolomanov et al., 2009)'
_computing_publication_material 'Olex2 1.3 (Dolomanov et al., 2009)'
_computing_structure_refinement 'SHELXL 2018/3 (Sheldrick, 2015)'
_computing_structure_solution 'SHELXT 2018/2 (Sheldrick, 2018)'
_diffrn_ambient_environment N~2~
_diffrn_ambient_temperature 173.01(10)
_diffrn_detector 'Hybrid Pixel Array Detector'
_diffrn_detector_area_resol_mean 10
_diffrn_detector_type HyPix
_diffrn_measured_fraction_theta_full 0.999
_diffrn_measured_fraction_theta_max 0.997
_diffrn_measurement_details
;
        List of Runs (angles in degrees, time in seconds):
  # Type    Start    End  Width  t~exp~   \w     \q     \k     \f   Frames
#--------------------------------------------------------------------------
  1  \w    -95.00  -3.00   0.50    0.60    --  -23.00 -69.00-159.00  184
  2  \w    -42.00  50.00   0.50    0.60    --  -23.00  69.00 -26.00  184
  3  \w     29.00 120.00   0.50    0.60    --   47.95  69.00 -26.00  182
  4  \w     94.00 177.00   0.50    2.00    --  113.25  69.00 -26.00  166
  5  \w     42.00  81.00   0.50    2.00    --  113.25 -69.00-159.00   78
  6  \w    -70.00 -12.00   0.50    0.60    --  -23.00 125.00-120.00  116
  7  \w    -95.00 -10.00   0.50    0.60    --  -23.00 -45.00 -30.00  170
  8  \w     -2.00  28.00   0.50    0.60    --   30.00  97.00 -42.74   60
  9  \w      5.00  42.00   0.50    0.60    --   34.00  91.00 100.11   74
 10  \w      8.00  41.00   0.50    0.60    --   38.00  92.00   9.16   66
 11  \w     13.00  42.00   0.50    0.60    --   42.00  91.00 118.45   58
 12  \w     17.00  43.00   0.50    0.60    --   46.00  90.00-107.70   52
 13  \w    -24.00  67.00   0.50    0.60    --   47.95 -69.00-159.00  182
 14  \w     -1.00  81.00   0.50    0.60    --   47.95 -99.00 150.00  164
 15  \w     28.00 122.00   0.50    0.60    --   50.00  76.00-136.87  188
 16  \w     28.00 122.00   0.50    0.60    --   50.00  75.00   5.11  188
 17  \w     31.00 126.00   0.50    0.60    --   54.00  77.00  22.64  190
 18  \w     36.00 131.00   0.50    0.60    --   58.00  76.00 -68.47  190
 19  \w     35.00 131.00   0.50    0.60    --   58.00  77.00  69.23  192
 20  \w     36.00 131.00   0.50    0.60    --   58.00  75.00 170.64  190
 21  \w     36.00 131.00   0.50    0.60    --   58.00  76.00 -98.83  190
 22  \w     40.00 135.00   0.50    0.60    --   62.00  76.00 -53.83  190
 23  \w     46.00 139.00   0.50    0.60    --   66.00  71.00  31.66  186
 24  \w     44.00 139.00   0.50    0.60    --   66.00  75.00  46.26  190
 25  \w     43.00 139.00   0.50    0.60    --   66.00  77.00 171.30  192
 26  \w     44.00 139.00   0.50    0.60    --   66.00  76.00-166.50  190
 27  \w     44.00 139.00   0.50    0.60    --   66.00  75.00 102.10  190
 28  \w     48.00 143.00   0.50    0.60    --   70.00  76.00 -49.29  190
 29  \w     51.00 143.00   0.50    0.60    --   70.00  67.00 144.09  184
 30  \w     47.00 143.00   0.50    0.60    --   70.00  77.00-143.32  192
 31  \w     48.00 143.00   0.50    0.60    --   70.00  75.00-121.85  190
 32  \w     48.00 143.00   0.50    0.60    --   70.00  75.00 -20.40  190
 33  \w     52.00 146.00   0.50    0.60    --   74.00  76.00  70.84  188
 34  \w     59.00 151.00   0.50    0.60    --   78.00  69.00-175.14  184
 35  \w     56.00 151.00   0.50    0.60    --   78.00  76.00-115.72  190
 36  \w     55.00 151.00   0.50    0.60    --   78.00  77.00 -18.23  192
 37  \w     57.00 151.00   0.50    0.60    --   78.00  74.00 148.38  188
 38  \w     64.00 151.00   0.50    0.60    --   78.00  54.00  44.10  174
 39  \w     61.00  97.00   0.50    2.00    --   82.00  72.00-107.16   72
 40  \w    116.00 158.00   0.50    2.00    --   86.00  57.00-162.10   84
 41  \w     72.00 108.00   0.50    2.00    --   86.00  57.00-162.10   72
 42  \w     73.00  99.00   0.50    2.00    --   90.00  64.00  51.73   52
 43  \w    137.00 162.00   0.50    2.00    --   90.00  72.00 -53.82   50
 44  \w     75.00 102.00   0.50    2.00    --   90.00  65.00  91.21   54
 45  \w     69.00 116.00   0.50    2.00    --   90.00  72.00 -53.82   94
 46  \w     72.00 108.00   0.50    2.00    --   94.00  76.00  55.04   72
 47  \w    137.00 163.00   0.50    2.00    --   94.00  59.00 136.14   52
 48  \w    141.00 167.00   0.50    2.00    --   94.00  76.00  55.04   52
 49  \w     80.00 106.00   0.50    2.00    --   94.00  59.00 136.14   52
 50  \w    140.00 175.00   0.50    2.00    --  106.00  62.00-112.17   70
 51  \w     89.00 127.00   0.50    2.00    --  106.00  62.00-112.17   76
 52  \w    142.00 176.00   0.50    2.00    --  113.25  77.00-120.00   68
 53  \w     92.00 129.00   0.50    2.00    --  113.25  77.00-120.00   74
 54  \w     49.00 104.00   0.50    2.00    --  113.25 -94.00  60.00  110
 55  \w     76.00 104.00   0.50    2.00    --  113.25 -94.00 120.00   56
 56  \w     98.00 169.00   0.50    2.00    --  113.25  61.00 -30.00  142
 57  \w     44.00  71.00   0.50    2.00    --  113.25 -94.00 120.00   54
 58  \w     92.00 158.00   0.50    2.00    --  113.25  77.00  60.00  132
 59  \w     81.00 106.00   0.50    2.00    --  113.25 -94.00-150.00   50
 60  \w     54.00 105.00   0.50    2.00    --  113.25 -94.00 -90.00  102
 61  \w    105.00 131.00   0.50    2.00    --  113.25  61.00 -60.00   52
 62  \w     50.00  77.00   0.50    2.00    --  113.25 -94.00-150.00   54
 63  \w     76.00 104.00   0.50    2.00    --  113.25 -94.00   0.00   56
 64  \w     42.00 102.00   0.50    2.00    --  113.25 -94.00 -60.00  120
 65  \w     42.00  72.00   0.50    2.00    --  113.25 -94.00   0.00   60
 66  \w    141.00 172.00   0.50    2.00    --  113.25  61.00 -90.00   62
 67  \w    152.00 177.00   0.50    2.00    --  113.25  61.00  90.00   50
 68  \w     98.00 125.00   0.50    2.00    --  113.25  61.00  90.00   54
 69  \w     98.00 125.00   0.50    2.00    --  113.25  61.00 -90.00   54
 70  \w    127.00 170.00   0.50    2.00    --  113.25  70.00 177.55   86
 71  \w     48.00 101.00   0.50    2.00    --  113.25 -77.00   0.00  106
 72  \w     99.00 151.00   0.50    2.00    --  113.25  61.00 120.00  104
 73  \w     94.00 120.00   0.50    2.00    --  113.25  70.00 177.55   52
 74  \w     75.00 106.00   0.50    2.00    --  113.25 -94.00 150.00   62
 75  \w     45.00  72.00   0.50    2.00    --  113.25 -94.00 150.00   54
 76  \w     98.00 149.00   0.50    2.00    --  113.25  61.00-150.00  102
 77  \w     74.00 104.00   0.50    2.00    --  113.25 -94.00  90.00   60
 78  \w     44.00  75.00   0.50    2.00    --  113.25 -77.00  60.00   62
 79  \w     79.00 106.00   0.50    2.00    --  113.25 -97.00  -7.71   54
 80  \w    141.00 177.00   0.50    2.00    --  113.25  77.00 120.00   72
 81  \w    140.00 172.00   0.50    2.00    --  113.25  77.00-150.00   64
 82  \w     93.00 126.00   0.50    2.00    --  113.25  77.00 120.00   66
 83  \w     91.00 123.00   0.50    2.00    --  113.25  77.00-150.00   64
 84  \w     44.00  76.00   0.50    2.00    --  113.25 -97.00  -7.71   64
 85  \w     93.00 147.00   0.50    2.00    --  113.25  77.00  30.00  108
 86  \w    117.00 177.00   0.50    2.00    --  113.25  90.00  63.51  120
 87  \w    135.00 177.00   0.50    2.00    --  113.25  77.00-180.00   84
 88  \w     93.00 123.00   0.50    2.00    --  113.25  77.00-180.00   60
 89  \w    129.00 177.00   0.50    2.00    --  113.25  77.00 150.00   96
 90  \w    100.00 176.00   0.50    2.00    --  113.25  61.00  30.00  152
 91  \w     94.00 163.00   0.50    2.00    --  113.25  68.00  -6.36  138
 92  \w     97.00 160.00   0.50    2.00    --  113.25  61.00 150.00  126
 93  \w     91.00 120.00   0.50    2.00    --  113.25  77.00 150.00   58
 94  \w     78.00 104.00   0.50    2.00    --  113.25 -94.00-180.00   52
 95  \w    131.00 177.00   0.50    2.00    --  113.25  30.00-120.00   92
 96  \w     44.00  84.00   0.50    2.00    --  113.25 -77.00-120.00   80
 97  \w     42.00  74.00   0.50    2.00    --  113.25 -94.00-180.00   64
 98  \w    148.00 176.00   0.50    2.00    --  113.25  73.00 -82.00   56
 99  \w    134.00 175.00   0.50    2.00    --  113.25  77.00 -60.00   82
100  \w     93.00 124.00   0.50    2.00    --  113.25  77.00 -60.00   62
101  \w    125.00 176.00   0.50    2.00    --  113.25  77.00  90.00  102
102  \w    151.00 176.00   0.50    2.00    --  113.25  77.00   0.00   50
103  \w     91.00 121.00   0.50    2.00    --  113.25  77.00   0.00   60
104  \w     91.00 117.00   0.50    2.00    --  113.25  77.00  90.00   52
105  \w     92.00 126.00   0.50    2.00    --  113.25  73.00 -82.00   68
;
_diffrn_measurement_device 'four-circle diffractometer'
_diffrn_measurement_device_type 'XtaLAB Synergy, Dualflex, HyPix'
_diffrn_measurement_method '\w scans'
_diffrn_orient_matrix_type 'CrysAlisPro convention (1999,Acta A55,543-557)'
_diffrn_orient_matrix_UB_11 0.0050367
_diffrn_orient_matrix_UB_12 -0.124618
_diffrn_orient_matrix_UB_13 0.090098
_diffrn_orient_matrix_UB_21 0.100838
_diffrn_orient_matrix_UB_22 -0.022686
_diffrn_orient_matrix_UB_23 -0.0795826
_diffrn_orient_matrix_UB_31 0.0793459
_diffrn_orient_matrix_UB_32 0.0450958
_diffrn_orient_matrix_UB_33 0.0486811
_diffrn_radiation_monochromator mirror
_diffrn_radiation_probe x-ray
_diffrn_radiation_type 'Cu K\a'
_diffrn_radiation_wavelength 1.54184
_diffrn_reflns_av_R_equivalents 0.0262
_diffrn_reflns_av_unetI/netI 0.0343
_diffrn_reflns_Laue_measured_fraction_full 0.999
_diffrn_reflns_Laue_measured_fraction_max 0.997
_diffrn_reflns_limit_h_max 15
_diffrn_reflns_limit_h_min -15
_diffrn_reflns_limit_k_max 15
_diffrn_reflns_limit_k_min -15
_diffrn_reflns_limit_l_max 16
_diffrn_reflns_limit_l_min -16
_diffrn_reflns_number 72714
_diffrn_reflns_point_group_measured_fraction_full 0.999
_diffrn_reflns_point_group_measured_fraction_max 0.997
_diffrn_reflns_theta_full 67.684
_diffrn_reflns_theta_max 73.993
_diffrn_reflns_theta_min 3.684
_diffrn_source 'micro-focus sealed X-ray tube'
_diffrn_source_type 'PhotonJet (Cu) X-ray Source'
_exptl_absorpt_coefficient_mu 0.741
_exptl_absorpt_correction_T_max 1
_exptl_absorpt_correction_T_min 0.58861
_exptl_absorpt_correction_type multi-scan
_exptl_absorpt_process_details
;
        CrysAlisPro 1.171.41.112a (Rigaku Oxford Diffraction, 2021)
        Empirical absorption correction using spherical harmonics,
        implemented in SCALE3 ABSPACK scaling algorithm.
;
_exptl_crystal_colour colourless
_exptl_crystal_density_diffrn 1.252
_exptl_crystal_description block
_exptl_crystal_F_000 744
_exptl_crystal_size_max 0.207
_exptl_crystal_size_mid 0.093
_exptl_crystal_size_min 0.084
_refine_diff_density_max 0.256
_refine_diff_density_min -0.177
_refine_diff_density_rms 0.03
_refine_ls_extinction_coef 0.00096(14)
_refine_ls_extinction_expression Fc^*^=kFc[1+0.001xFc^2^\l^3^/sin(2\q)]^-1/4^
_refine_ls_extinction_method 'SHELXL-2018/3 (Sheldrick 2018)'
_refine_ls_goodness_of_fit_ref 1.03
_refine_ls_hydrogen_treatment refall
_refine_ls_matrix_type full
_refine_ls_number_parameters 652
_refine_ls_number_reflns 7471
_refine_ls_number_restraints 0
_refine_ls_restrained_S_all 1.03
_refine_ls_R_factor_all 0.0349
_refine_ls_R_factor_gt 0.033
_refine_ls_shift/su_max 0
_refine_ls_shift/su_mean 0
_refine_ls_structure_factor_coef Fsqd
_refine_ls_weighting_details 'w=1/[\s^2^(Fo^2^)+(0.0434P)^2^+0.3909P] where P=(Fo^2^+2Fc^2^)/3'
_refine_ls_weighting_scheme calc
_refine_ls_wR_factor_gt 0.086
_refine_ls_wR_factor_ref 0.0876
_reflns_Friedel_coverage 0
_reflns_number_gt 6984
_reflns_number_total 7471
_reflns_threshold_expression 'I > 2\s(I)'
_cod_data_source_file d5md00921a2.cif
_cod_data_source_block 21JLR017_MK-065(22-55)
_cod_database_code 7251305
_shelx_estimated_absorpt_t_min 0.862
_shelx_estimated_absorpt_t_max 0.94
_oxdiff_exptl_absorpt_empirical_details
;
        Empirical correction (ABSPACK) includes:
        - Absorption correction using spherical harmonics
        - Frame scaling
;
_oxdiff_exptl_absorpt_empirical_full_max 1.649
_oxdiff_exptl_absorpt_empirical_full_min 0.757
_shelx_shelxl_version_number 2018/3
_olex2_refinement_description
;
;

loop_
_symmetry_equiv_pos_as_xyz
'x, y, z'
'-x, -y, -z'

loop_
_atom_site_label
_atom_site_type_symbol
_atom_site_fract_x
_atom_site_fract_y
_atom_site_fract_z
_atom_site_U_iso_or_equiv
_atom_site_adp_type
_atom_site_occupancy
_atom_site_site_symmetry_order
_atom_site_calc_flag
_atom_site_refinement_flags_posn
_atom_site_refinement_flags_adp
_atom_site_refinement_flags_occupancy
_atom_site_disorder_assembly
_atom_site_disorder_group
O9 O 0.31037(6) 0.40526(6) 0.36625(6) 0.03366(16) Uani 1 1 d . . . . .
O2 O 0.40825(6) 0.08250(6) 0.85771(6) 0.03628(17) Uani 1 1 d . . . . .
O4 O 0.48165(6) 0.35321(7) 0.84973(6) 0.03827(17) Uani 1 1 d . . . . .
O3 O 0.26856(7) 0.48391(7) 0.69574(6) 0.04082(18) Uani 1 1 d . . . . .
O8 O 0.55830(6) 0.35878(7) 0.19124(7) 0.04248(18) Uani 1 1 d . . . . .
O7 O 0.12282(6) 0.68817(7) -0.02137(7) 0.04183(19) Uani 1 1 d . . . . .
O5 O 0.41971(7) 0.35466(7) 0.52045(6) 0.04193(19) Uani 1 1 d . . . . .
O1 O 0.37880(8) -0.00205(7) 0.74502(7) 0.0486(2) Uani 1 1 d . . . . .
O10 O 0.36830(8) 0.38594(8) 0.01984(7) 0.0505(2) Uani 1 1 d . . . . .
O6 O -0.04746(7) 0.69312(9) 0.08551(8) 0.0571(2) Uani 1 1 d . . . . .
N1 N 0.52733(7) 0.12236(7) 0.69252(7) 0.03210(18) Uani 1 1 d . . . . .
N2 N 0.10318(7) 0.63180(8) 0.16346(8) 0.0387(2) Uani 1 1 d . . . . .
C15 C 0.46623(8) 0.36527(8) 0.67598(8) 0.02684(19) Uani 1 1 d . . . . .
C34 C 0.33634(8) 0.41493(8) 0.18539(8) 0.02729(19) Uani 1 1 d . . . . .
C16 C 0.42248(8) 0.37930(8) 0.77246(8) 0.02867(19) Uani 1 1 d . . . . .
C19 C 0.39284(8) 0.37770(8) 0.60421(8) 0.0301(2) Uani 1 1 d . . . . .
C35 C 0.37356(8) 0.38795(8) 0.28102(8) 0.02710(19) Uani 1 1 d . . . . .
C14 C 0.58318(8) 0.32678(9) 0.65031(8) 0.0301(2) Uani 1 1 d . . . . .
C6 C 0.64527(9) 0.01910(8) 0.58499(8) 0.0328(2) Uani 1 1 d . . . . .
C38 C 0.40168(9) 0.37909(9) 0.10319(8) 0.0333(2) Uani 1 1 d . . . . .
C13 C 0.59626(8) 0.19598(9) 0.71574(8) 0.0312(2) Uani 1 1 d . . . . .
C33 C 0.22392(8) 0.46536(9) 0.17298(9) 0.0320(2) Uani 1 1 d . . . . .
C8 C 0.43310(9) 0.06221(9) 0.76395(8) 0.0342(2) Uani 1 1 d . . . . .
C17 C 0.30737(9) 0.42307(10) 0.79603(9) 0.0354(2) Uani 1 1 d . . . . .
C32 C 0.21812(8) 0.59323(9) 0.15456(9) 0.0321(2) Uani 1 1 d . . . . .
C9 C 0.30926(9) 0.02539(9) 0.94679(8) 0.0343(2) Uani 1 1 d . . . . .
C36 C 0.48370(9) 0.33319(10) 0.29586(9) 0.0360(2) Uani 1 1 d . . . . .
C7 C 0.56245(10) 0.11273(10) 0.58539(8) 0.0367(2) Uani 1 1 d . . . . .
C27 C 0.05091(8) 0.67248(9) 0.07602(10) 0.0389(2) Uani 1 1 d . . . . .
C5 C 0.68752(10) -0.05024(9) 0.67820(9) 0.0391(2) Uani 1 1 d . . . . .
C18 C 0.27593(9) 0.41517(10) 0.63427(10) 0.0386(2) Uani 1 1 d . . . . .
C25 C 0.06197(9) 0.67376(10) 0.33318(10) 0.0415(3) Uani 1 1 d . . . . .
C37 C 0.51212(10) 0.32526(11) 0.12120(10) 0.0415(2) Uani 1 1 d . . . . .
C11 C 0.31849(11) 0.06700(11) 1.03580(10) 0.0430(3) Uani 1 1 d . . . . .
C1 C 0.68229(11) 0.00375(10) 0.48607(10) 0.0434(3) Uani 1 1 d . . . . .
C28 C 0.08616(9) 0.73245(10) -0.12834(10) 0.0417(3) Uani 1 1 d . . . . .
C4 C 0.76746(11) -0.13108(10) 0.67191(12) 0.0471(3) Uani 1 1 d . . . . .
C20 C 0.09865(10) 0.62424(11) 0.43283(10) 0.0453(3) Uani 1 1 d . . . . .
C10 C 0.31621(11) -0.10677(10) 0.99280(10) 0.0434(3) Uani 1 1 d . . . . .
C26 C 0.03653(10) 0.59887(11) 0.27780(10) 0.0449(3) Uani 1 1 d . . . . .
C12 C 0.20449(11) 0.06835(13) 0.90314(13) 0.0513(3) Uani 1 1 d . . . . .
C21 C 0.11940(11) 0.69059(12) 0.48729(12) 0.0517(3) Uani 1 1 d . . . . .
C24 C 0.04817(12) 0.79420(12) 0.28785(12) 0.0557(3) Uani 1 1 d . . . . .
C3 C 0.80482(12) -0.14435(11) 0.57274(13) 0.0554(3) Uani 1 1 d . . . . .
C2 C 0.76110(13) -0.07769(12) 0.48036(12) 0.0576(4) Uani 1 1 d . . . . .
C22 C 0.10425(11) 0.80972(13) 0.44177(13) 0.0556(3) Uani 1 1 d . . . . .
C23 C 0.06941(13) 0.86060(13) 0.34180(14) 0.0629(4) Uani 1 1 d . . . . .
C31 C 0.19417(13) 0.74769(16) -0.21395(12) 0.0615(4) Uani 1 1 d . . . . .
C30 C 0.0335(2) 0.84932(17) -0.15160(18) 0.0849(6) Uani 1 1 d . . . . .
C29 C 0.0097(2) 0.6435(2) -0.12654(19) 0.0892(7) Uani 1 1 d . . . . .
H13A H 0.5758(9) 0.1754(10) 0.7963(10) 0.030(3) Uiso 1 1 d . . . . .
H32A H 0.2482(10) 0.6052(10) 0.2127(10) 0.031(3) Uiso 1 1 d . . . . .
H13B H 0.6754(11) 0.1778(10) 0.6948(10) 0.036(3) Uiso 1 1 d . . . . .
H32B H 0.2622(11) 0.6426(11) 0.0809(11) 0.039(3) Uiso 1 1 d . . . . .
H14A H 0.6052(10) 0.3469(10) 0.5699(11) 0.034(3) Uiso 1 1 d . . . . .
H17A H 0.2549(11) 0.3566(11) 0.8503(11) 0.038(3) Uiso 1 1 d . . . . .
H33A H 0.1686(11) 0.4190(11) 0.2429(11) 0.042(3) Uiso 1 1 d . . . . .
H36A H 0.5178(11) 0.3644(11) 0.3375(11) 0.041(3) Uiso 1 1 d . . . . .
H7A H 0.5983(11) 0.1903(12) 0.5259(11) 0.046(3) Uiso 1 1 d . . . . .
H18A H 0.2267(11) 0.3417(12) 0.6786(11) 0.045(3) Uiso 1 1 d . . . . .
H14B H 0.6336(11) 0.3686(11) 0.6705(10) 0.038(3) Uiso 1 1 d . . . . .
H5 H 0.6628(11) -0.0412(12) 0.7478(12) 0.049(4) Uiso 1 1 d . . . . .
H37A H 0.5000(12) 0.2380(13) 0.1530(12) 0.050(4) Uiso 1 1 d . . . . .
H33B H 0.2056(11) 0.4576(11) 0.1088(11) 0.045(3) Uiso 1 1 d . . . . .
H36B H 0.4693(11) 0.2461(12) 0.3393(11) 0.043(3) Uiso 1 1 d . . . . .
H7B H 0.4950(12) 0.0989(12) 0.5638(11) 0.047(3) Uiso 1 1 d . . . . .
H4A H 0.7950(12) -0.1785(13) 0.7386(13) 0.055(4) Uiso 1 1 d . . . . .
H11A H 0.2534(13) 0.0346(13) 1.1009(13) 0.056(4) Uiso 1 1 d . . . . .
H26A H -0.0411(13) 0.6038(13) 0.2720(12) 0.058(4) Uiso 1 1 d . . . . .
H17B H 0.3081(10) 0.4768(11) 0.8304(11) 0.041(3) Uiso 1 1 d . . . . .
H10A H 0.3043(12) -0.1360(12) 0.9365(12) 0.053(4) Uiso 1 1 d . . . . .
H10B H 0.3892(13) -0.1316(13) 1.0117(12) 0.055(4) Uiso 1 1 d . . . . .
H18B H 0.2502(12) 0.4600(12) 0.5662(12) 0.049(4) Uiso 1 1 d . . . . .
H26B H 0.0503(11) 0.5127(13) 0.3253(12) 0.050(4) Uiso 1 1 d . . . . .
H1 H 0.6517(12) 0.0514(13) 0.4213(13) 0.054(4) Uiso 1 1 d . . . . .
H11B H 0.3173(13) 0.1516(14) 1.0059(12) 0.056(4) Uiso 1 1 d . . . . .
H11C H 0.3909(13) 0.0415(13) 1.0615(12) 0.056(4) Uiso 1 1 d . . . . .
H10C H 0.2568(13) -0.1409(13) 1.0621(13) 0.057(4) Uiso 1 1 d . . . . .
H12A H 0.2041(13) 0.0499(14) 0.8383(14) 0.064(4) Uiso 1 1 d . . . . .
H20 H 0.1096(13) 0.5402(14) 0.4643(13) 0.058(4) Uiso 1 1 d . . . . .
H37B H 0.5649(12) 0.3497(12) 0.0494(12) 0.050(4) Uiso 1 1 d . . . . .
H12B H 0.1402(15) 0.0305(15) 0.9630(15) 0.073(5) Uiso 1 1 d . . . . .
H21 H 0.1438(14) 0.6541(15) 0.5602(15) 0.072(5) Uiso 1 1 d . . . . .
H24 H 0.0223(13) 0.8249(14) 0.2214(14) 0.063(4) Uiso 1 1 d . . . . .
H31A H 0.1782(13) 0.7721(14) -0.2914(14) 0.068(5) Uiso 1 1 d . . . . .
H3 H 0.8621(14) -0.2005(14) 0.5691(13) 0.065(4) Uiso 1 1 d . . . . .
H9 H 0.3486(14) 0.3855(15) 0.4262(15) 0.071(5) Uiso 1 1 d . . . . .
H2 H 0.7837(15) -0.0875(15) 0.4117(15) 0.076(5) Uiso 1 1 d . . . . .
H22 H 0.1185(14) 0.8600(14) 0.4808(14) 0.067(5) Uiso 1 1 d . . . . .
H12C H 0.1990(15) 0.1555(17) 0.8781(15) 0.077(5) Uiso 1 1 d . . . . .
H4 H 0.4423(15) 0.3673(15) 0.9130(15) 0.078(5) Uiso 1 1 d . . . . .
H23 H 0.0607(15) 0.9437(17) 0.3101(16) 0.084(5) Uiso 1 1 d . . . . .
H31B H 0.2499(19) 0.809(2) -0.2140(18) 0.107(7) Uiso 1 1 d . . . . .
H31C H 0.231(2) 0.673(2) -0.194(2) 0.119(8) Uiso 1 1 d . . . . .
H29A H -0.0602(18) 0.6377(18) -0.0701(18) 0.092(6) Uiso 1 1 d . . . . .
H29B H -0.0050(19) 0.670(2) -0.200(2) 0.107(7) Uiso 1 1 d . . . . .
H30A H 0.0310(17) 0.8808(18) -0.2301(18) 0.090(6) Uiso 1 1 d . . . . .
H30B H -0.042(3) 0.845(2) -0.099(3) 0.150(11) Uiso 1 1 d . . . . .
H29C H 0.046(3) 0.565(3) -0.102(3) 0.152(12) Uiso 1 1 d . . . . .
H30C H 0.085(3) 0.897(3) -0.143(3) 0.160(13) Uiso 1 1 d . . . . .

loop_
_atom_site_aniso_label
_atom_site_aniso_U_11
_atom_site_aniso_U_22
_atom_site_aniso_U_33
_atom_site_aniso_U_23
_atom_site_aniso_U_13
_atom_site_aniso_U_12
O9 0.0381(4) 0.0418(4) 0.0260(3) -0.0181(3) -0.0105(3) 0.0085(3)
O2 0.0427(4) 0.0392(4) 0.0273(3) -0.0157(3) -0.0021(3) -0.0086(3)
O4 0.0444(4) 0.0490(4) 0.0317(4) -0.0236(3) -0.0155(3) 0.0058(3)
O3 0.0456(4) 0.0412(4) 0.0386(4) -0.0187(3) -0.0145(3) 0.0173(3)
O8 0.0315(4) 0.0544(5) 0.0456(4) -0.0261(4) -0.0071(3) 0.0071(3)
O7 0.0310(4) 0.0474(4) 0.0412(4) -0.0085(3) -0.0172(3) 0.0059(3)
O5 0.0508(4) 0.0545(5) 0.0300(4) -0.0234(3) -0.0187(3) 0.0150(4)
O1 0.0640(5) 0.0494(5) 0.0379(4) -0.0222(4) -0.0091(4) -0.0156(4)
O10 0.0637(5) 0.0665(5) 0.0319(4) -0.0292(4) -0.0140(4) 0.0061(4)
O6 0.0279(4) 0.0667(6) 0.0672(6) -0.0166(5) -0.0169(4) 0.0117(4)
N1 0.0396(4) 0.0332(4) 0.0258(4) -0.0144(3) -0.0077(3) 0.0027(3)
N2 0.0247(4) 0.0432(5) 0.0390(5) -0.0083(4) -0.0074(3) 0.0047(3)
C15 0.0299(5) 0.0259(4) 0.0251(4) -0.0104(3) -0.0070(3) 0.0009(3)
C34 0.0302(5) 0.0274(4) 0.0253(4) -0.0109(4) -0.0076(3) -0.0004(3)
C16 0.0342(5) 0.0272(4) 0.0268(4) -0.0121(4) -0.0091(4) 0.0000(4)
C19 0.0372(5) 0.0289(4) 0.0243(4) -0.0097(4) -0.0103(4) 0.0042(4)
C35 0.0308(5) 0.0264(4) 0.0259(4) -0.0120(3) -0.0075(4) 0.0013(3)
C14 0.0282(5) 0.0341(5) 0.0280(5) -0.0130(4) -0.0057(4) -0.0002(4)
C6 0.0385(5) 0.0304(5) 0.0298(5) -0.0138(4) -0.0041(4) -0.0047(4)
C38 0.0435(6) 0.0321(5) 0.0249(4) -0.0126(4) -0.0057(4) -0.0028(4)
C13 0.0294(5) 0.0368(5) 0.0287(5) -0.0139(4) -0.0090(4) 0.0050(4)
C33 0.0303(5) 0.0368(5) 0.0311(5) -0.0130(4) -0.0129(4) -0.0004(4)
C8 0.0452(6) 0.0321(5) 0.0272(5) -0.0126(4) -0.0109(4) 0.0008(4)
C17 0.0390(5) 0.0382(5) 0.0320(5) -0.0186(4) -0.0076(4) 0.0070(4)
C32 0.0239(4) 0.0336(5) 0.0333(5) -0.0075(4) -0.0087(4) 0.0021(4)
C9 0.0369(5) 0.0332(5) 0.0294(5) -0.0107(4) -0.0040(4) -0.0026(4)
C36 0.0360(5) 0.0413(6) 0.0349(5) -0.0178(5) -0.0139(4) 0.0099(4)
C7 0.0479(6) 0.0386(5) 0.0249(5) -0.0143(4) -0.0096(4) 0.0055(5)
C27 0.0277(5) 0.0339(5) 0.0482(6) -0.0085(4) -0.0124(4) 0.0023(4)
C5 0.0489(6) 0.0350(5) 0.0355(5) -0.0163(4) -0.0107(5) 0.0030(4)
C18 0.0378(6) 0.0465(6) 0.0363(5) -0.0185(5) -0.0173(4) 0.0122(5)
C25 0.0269(5) 0.0420(6) 0.0429(6) -0.0096(5) -0.0011(4) 0.0070(4)
C37 0.0443(6) 0.0453(6) 0.0377(6) -0.0237(5) -0.0029(5) 0.0066(5)
C11 0.0508(7) 0.0449(6) 0.0318(5) -0.0181(5) -0.0007(5) -0.0038(5)
C1 0.0549(7) 0.0418(6) 0.0325(5) -0.0178(5) -0.0018(5) -0.0025(5)
C28 0.0396(6) 0.0370(5) 0.0474(6) -0.0083(5) -0.0258(5) 0.0013(4)
C4 0.0487(7) 0.0341(6) 0.0566(7) -0.0159(5) -0.0140(6) 0.0031(5)
C20 0.0358(6) 0.0398(6) 0.0475(6) -0.0071(5) -0.0073(5) 0.0038(4)
C10 0.0557(7) 0.0331(5) 0.0360(6) -0.0101(5) -0.0078(5) -0.0014(5)
C26 0.0298(5) 0.0484(7) 0.0448(6) -0.0115(5) -0.0014(5) 0.0011(5)
C12 0.0457(7) 0.0535(7) 0.0557(8) -0.0215(6) -0.0168(6) 0.0068(6)
C21 0.0412(6) 0.0546(7) 0.0500(7) -0.0139(6) -0.0071(5) 0.0003(5)
C24 0.0555(8) 0.0475(7) 0.0524(7) -0.0103(6) -0.0148(6) 0.0186(6)
C3 0.0496(7) 0.0410(6) 0.0699(9) -0.0260(6) 0.0028(6) 0.0042(5)
C2 0.0695(9) 0.0526(7) 0.0482(7) -0.0293(6) 0.0082(6) 0.0020(6)
C22 0.0444(7) 0.0560(8) 0.0630(8) -0.0270(7) -0.0011(6) 0.0030(6)
C23 0.0649(9) 0.0415(7) 0.0739(10) -0.0198(7) -0.0112(7) 0.0167(6)
C31 0.0548(8) 0.0762(10) 0.0440(7) -0.0104(7) -0.0217(6) 0.0028(7)
C30 0.1194(17) 0.0602(10) 0.0701(11) -0.0138(8) -0.0476(12) 0.0424(11)
C29 0.0976(15) 0.0988(15) 0.0714(12) -0.0262(11) -0.0224(11) -0.0526(13)

loop_
_atom_type_symbol
_atom_type_description
_atom_type_scat_dispersion_real
_atom_type_scat_dispersion_imag
_atom_type_scat_source
C C 0.0181 0.0091 'International Tables Vol C Tables 4.2.6.8 and 6.1.1.4'
H H 0 0 'International Tables Vol C Tables 4.2.6.8 and 6.1.1.4'
N N 0.0311 0.018 'International Tables Vol C Tables 4.2.6.8 and 6.1.1.4'
O O 0.0492 0.0322 'International Tables Vol C Tables 4.2.6.8 and 6.1.1.4'

loop_
_exptl_crystal_face_index_h
_exptl_crystal_face_index_k
_exptl_crystal_face_index_l
_exptl_crystal_face_perp_dist
0 1 -1 0.0554
1 1 1 0.0953
-1 1 -1 0.0514
1 -1 1 0.0663
0 -1 0 0.058
0 1 0 0.035
-1 0 -1 0.0764
1 0 1 0.0819
-1 1 0 0.0377
1 -1 0 0.0499
0 -1 -1 0.0929
0 1 1 0.0955
-1 1 1 0.061
1 0 0 0.0539
-1 0 0 0.0303
-1 0 1 0.0765
0 0 1 0.096
0 0 -1 0.0836
-1 -1 1 0.0672
-1 -1 0 0.0589
1 1 0 0.0589
5 -3 -6 0.0739
-2 -5 -8 0.0894

loop_
_geom_angle_atom_site_label_1
_geom_angle_atom_site_label_2
_geom_angle_atom_site_label_3
_geom_angle
_geom_angle_site_symmetry_1
_geom_angle_site_symmetry_3
_geom_angle_publ_flag
C35 O9 H9 110.7(10) . . ?
C8 O2 C9 120.34(8) . . ?
C16 O4 H4 111.9(11) . . ?
C18 O3 C17 110.83(8) . . ?
C37 O8 C36 111.47(8) . . ?
C27 O7 C28 121.30(8) . . ?
C8 N1 C13 124.53(8) . . ?
C8 N1 C7 117.71(9) . . ?
C7 N1 C13 117.76(8) . . ?
C27 N2 C32 123.73(9) . . ?
C27 N2 C26 118.99(9) . . ?
C26 N2 C32 115.76(9) . . ?
C16 C15 C19 116.93(9) . . ?
C16 C15 C14 122.41(8) . . ?
C19 C15 C14 120.39(8) . . ?
C35 C34 C38 117.05(9) . . ?
C35 C34 C33 121.73(8) . . ?
C38 C34 C33 120.70(8) . . ?
O4 C16 C15 119.75(9) . . ?
O4 C16 C17 117.71(8) . . ?
C15 C16 C17 122.54(9) . . ?
O5 C19 C15 122.72(9) . . ?
O5 C19 C18 118.82(9) . . ?
C15 C19 C18 118.41(8) . . ?
O9 C35 C34 120.10(8) . . ?
O9 C35 C36 117.79(8) . . ?
C34 C35 C36 122.05(8) . . ?
C15 C14 C13 113.46(8) . . ?
C15 C14 H14A 108.4(7) . . ?
C15 C14 H14B 109.1(7) . . ?
C13 C14 H14A 109.4(7) . . ?
C13 C14 H14B 107.3(7) . . ?
H14A C14 H14B 109.1(10) . . ?
C5 C6 C7 122.94(9) . . ?
C5 C6 C1 118.64(10) . . ?
C1 C6 C7 118.41(10) . . ?
O10 C38 C34 122.16(10) . . ?
O10 C38 C37 118.94(9) . . ?
C34 C38 C37 118.81(9) . . ?
N1 C13 C14 113.48(8) . . ?
N1 C13 H13A 107.5(7) . . ?
N1 C13 H13B 108.0(7) . . ?
C14 C13 H13A 110.0(7) . . ?
C14 C13 H13B 108.5(7) . . ?
H13A C13 H13B 109.2(10) . . ?
C34 C33 C32 113.92(8) . . ?
C34 C33 H33A 107.9(7) . . ?
C34 C33 H33B 107.8(8) . . ?
C32 C33 H33A 108.3(7) . . ?
C32 C33 H33B 109.2(8) . . ?
H33A C33 H33B 109.6(11) . . ?
O2 C8 N1 111.38(9) . . ?
O1 C8 O2 124.93(10) . . ?
O1 C8 N1 123.69(9) . . ?
O3 C17 C16 111.64(8) . . ?
O3 C17 H17A 110.5(7) . . ?
O3 C17 H17B 107.3(8) . . ?
C16 C17 H17A 110.0(7) . . ?
C16 C17 H17B 109.9(8) . . ?
H17A C17 H17B 107.3(10) . . ?
N2 C32 C33 111.60(8) . . ?
N2 C32 H32A 107.3(7) . . ?
N2 C32 H32B 108.8(7) . . ?
C33 C32 H32A 110.5(7) . . ?
C33 C32 H32B 110.5(7) . . ?
H32A C32 H32B 108.1(10) . . ?
O2 C9 C11 102.07(8) . . ?
O2 C9 C10 110.68(9) . . ?
O2 C9 C12 109.96(9) . . ?
C11 C9 C10 110.08(9) . . ?
C12 C9 C11 110.94(10) . . ?
C12 C9 C10 112.63(10) . . ?
O8 C36 C35 111.44(8) . . ?
O8 C36 H36A 107.4(8) . . ?
O8 C36 H36B 110.6(7) . . ?
C35 C36 H36A 109.4(8) . . ?
C35 C36 H36B 107.8(7) . . ?
H36A C36 H36B 110.2(10) . . ?
N1 C7 C6 114.87(8) . . ?
N1 C7 H7A 108.6(7) . . ?
N1 C7 H7B 107.8(8) . . ?
C6 C7 H7A 107.7(8) . . ?
C6 C7 H7B 110.2(8) . . ?
H7A C7 H7B 107.4(11) . . ?
O7 C27 N2 111.10(8) . . ?
O6 C27 O7 124.97(11) . . ?
O6 C27 N2 123.92(11) . . ?
C6 C5 C4 120.72(11) . . ?
C6 C5 H5 120.0(8) . . ?
C4 C5 H5 119.2(8) . . ?
O3 C18 C19 112.77(9) . . ?
O3 C18 H18A 111.2(8) . . ?
O3 C18 H18B 108.4(8) . . ?
C19 C18 H18A 107.2(8) . . ?
C19 C18 H18B 109.4(8) . . ?
H18A C18 H18B 107.9(11) . . ?
C20 C25 C26 120.54(11) . . ?
C20 C25 C24 117.66(13) . . ?
C24 C25 C26 121.79(12) . . ?
O8 C37 C38 112.84(8) . . ?
O8 C37 H37A 111.7(8) . . ?
O8 C37 H37B 107.5(8) . . ?
C38 C37 H37A 107.4(8) . . ?
C38 C37 H37B 109.4(8) . . ?
H37A C37 H37B 108.0(11) . . ?
C9 C11 H11A 109.3(9) . . ?
C9 C11 H11B 110.5(9) . . ?
C9 C11 H11C 110.3(8) . . ?
H11A C11 H11B 107.9(12) . . ?
H11A C11 H11C 110.3(12) . . ?
H11B C11 H11C 108.5(12) . . ?
C6 C1 H1 118.6(9) . . ?
C2 C1 C6 120.51(12) . . ?
C2 C1 H1 120.9(9) . . ?
O7 C28 C31 102.80(9) . . ?
O7 C28 C30 110.85(12) . . ?
O7 C28 C29 109.72(12) . . ?
C31 C28 C30 109.64(14) . . ?
C29 C28 C31 110.96(15) . . ?
C29 C28 C30 112.46(18) . . ?
C5 C4 H4A 118.7(9) . . ?
C3 C4 C5 120.12(12) . . ?
C3 C4 H4A 121.1(9) . . ?
C25 C20 H20 118.0(9) . . ?
C21 C20 C25 121.70(12) . . ?
C21 C20 H20 120.3(9) . . ?
C9 C10 H10A 110.7(8) . . ?
C9 C10 H10B 110.9(9) . . ?
C9 C10 H10C 107.7(9) . . ?
H10A C10 H10B 109.3(12) . . ?
H10A C10 H10C 109.1(12) . . ?
H10B C10 H10C 109.0(12) . . ?
N2 C26 C25 113.51(10) . . ?
N2 C26 H26A 106.2(9) . . ?
N2 C26 H26B 108.3(8) . . ?
C25 C26 H26A 111.2(9) . . ?
C25 C26 H26B 109.7(8) . . ?
H26A C26 H26B 107.7(12) . . ?
C9 C12 H12A 110.4(9) . . ?
C9 C12 H12B 108.9(10) . . ?
C9 C12 H12C 111.2(10) . . ?
H12A C12 H12B 109.5(14) . . ?
H12A C12 H12C 108.3(14) . . ?
H12B C12 H12C 108.5(14) . . ?
C20 C21 C22 119.89(13) . . ?
C20 C21 H21 121.4(10) . . ?
C22 C21 H21 118.7(10) . . ?
C25 C24 H24 115.7(10) . . ?
C23 C24 C25 120.68(13) . . ?
C23 C24 H24 123.6(10) . . ?
C4 C3 C2 119.50(12) . . ?
C4 C3 H3 119.2(9) . . ?
C2 C3 H3 121.3(9) . . ?
C1 C2 H2 118.6(11) . . ?
C3 C2 C1 120.48(12) . . ?
C3 C2 H2 120.9(11) . . ?
C21 C22 H22 121.1(9) . . ?
C23 C22 C21 119.13(14) . . ?
C23 C22 H22 119.7(9) . . ?
C24 C23 H23 120.7(11) . . ?
C22 C23 C24 120.93(13) . . ?
C22 C23 H23 118.4(11) . . ?
C28 C31 H31A 109.7(9) . . ?
C28 C31 H31B 111.4(12) . . ?
C28 C31 H31C 109.0(14) . . ?
H31A C31 H31B 111.1(15) . . ?
H31A C31 H31C 107.9(16) . . ?
H31B C31 H31C 107.6(18) . . ?
C28 C30 H30A 104.9(12) . . ?
C28 C30 H30B 114.0(16) . . ?
C28 C30 H30C 105.9(19) . . ?
H30A C30 H30B 113.9(19) . . ?
H30A C30 H30C 108(2) . . ?
H30B C30 H30C 109(2) . . ?
C28 C29 H29A 107.8(12) . . ?
C28 C29 H29B 108.1(14) . . ?
C28 C29 H29C 108.9(18) . . ?
H29A C29 H29B 110.6(18) . . ?
H29A C29 H29C 109(2) . . ?
H29B C29 H29C 113(2) . . ?

loop_
_geom_bond_atom_site_label_1
_geom_bond_atom_site_label_2
_geom_bond_distance
_geom_bond_site_symmetry_2
_geom_bond_publ_flag
O9 C35 1.3199(11) . ?
O9 H9 0.959(18) . ?
O2 C8 1.3498(12) . ?
O2 C9 1.4702(12) . ?
O4 C16 1.3203(12) . ?
O4 H4 0.956(19) . ?
O3 C17 1.4187(13) . ?
O3 C18 1.4109(13) . ?
O8 C36 1.4103(13) . ?
O8 C37 1.4096(14) . ?
O7 C27 1.3449(14) . ?
O7 C28 1.4725(13) . ?
O5 C19 1.2432(12) . ?
O1 C8 1.2182(13) . ?
O10 C38 1.2446(13) . ?
O6 C27 1.2141(13) . ?
N1 C13 1.4624(13) . ?
N1 C8 1.3557(14) . ?
N1 C7 1.4561(12) . ?
N2 C32 1.4652(12) . ?
N2 C27 1.3617(14) . ?
N2 C26 1.4611(15) . ?
C15 C16 1.3625(13) . ?
C15 C19 1.4218(13) . ?
C15 C14 1.5038(13) . ?
C34 C35 1.3617(13) . ?
C34 C38 1.4263(13) . ?
C34 C33 1.5043(13) . ?
C16 C17 1.5049(14) . ?
C19 C18 1.5084(14) . ?
C35 C36 1.5016(13) . ?
C14 C13 1.5308(14) . ?
C14 H14A 0.974(12) . ?
C14 H14B 0.986(13) . ?
C6 C7 1.5145(15) . ?
C6 C5 1.3882(15) . ?
C6 C1 1.3898(14) . ?
C38 C37 1.5080(16) . ?
C13 H13A 0.973(12) . ?
C13 H13B 0.993(13) . ?
C33 C32 1.5263(14) . ?
C33 H33A 0.993(13) . ?
C33 H33B 0.980(14) . ?
C17 H17A 0.997(13) . ?
C17 H17B 0.967(13) . ?
C32 H32A 1.002(12) . ?
C32 H32B 0.971(13) . ?
C9 C11 1.5174(15) . ?
C9 C10 1.5220(15) . ?
C9 C12 1.5161(16) . ?
C36 H36A 0.976(13) . ?
C36 H36B 1.010(13) . ?
C7 H7A 1.015(14) . ?
C7 H7B 0.988(14) . ?
C5 C4 1.3892(16) . ?
C5 H5 0.966(14) . ?
C18 H18A 1.013(14) . ?
C18 H18B 0.966(14) . ?
C25 C20 1.3870(17) . ?
C25 C26 1.5060(19) . ?
C25 C24 1.3972(17) . ?
C37 H37A 1.008(14) . ?
C37 H37B 0.968(15) . ?
C11 H11A 0.999(15) . ?
C11 H11B 0.971(16) . ?
C11 H11C 1.016(16) . ?
C1 C2 1.3840(18) . ?
C1 H1 0.971(15) . ?
C28 C31 1.510(2) . ?
C28 C30 1.512(2) . ?
C28 C29 1.4983(19) . ?
C4 C3 1.380(2) . ?
C4 H4A 0.969(15) . ?
C20 C21 1.385(2) . ?
C20 H20 0.977(16) . ?
C10 H10A 1.007(15) . ?
C10 H10B 0.988(16) . ?
C10 H10C 0.990(16) . ?
C26 H26A 0.974(16) . ?
C26 H26B 1.032(14) . ?
C12 H12A 0.990(17) . ?
C12 H12B 0.968(18) . ?
C12 H12C 1.009(19) . ?
C21 C22 1.385(2) . ?
C21 H21 1.000(18) . ?
C24 C23 1.382(2) . ?
C24 H24 0.934(16) . ?
C3 C2 1.383(2) . ?
C3 H3 0.977(16) . ?
C2 H2 0.956(18) . ?
C22 C23 1.380(2) . ?
C22 H22 1.019(17) . ?
C23 H23 0.96(2) . ?
C31 H31A 1.016(17) . ?
C31 H31B 1.07(2) . ?
C31 H31C 0.98(3) . ?
C30 H30A 0.96(2) . ?
C30 H30B 1.02(3) . ?
C30 H30C 0.96(3) . ?
C29 H29A 0.99(2) . ?
C29 H29B 0.96(2) . ?
C29 H29C 1.01(3) . ?

loop_
_geom_hbond_atom_site_label_D
_geom_hbond_atom_site_label_H
_geom_hbond_atom_site_label_A
_geom_hbond_distance_DH
_geom_hbond_distance_HA
_geom_hbond_distance_DA
_geom_hbond_angle_DHA
_geom_hbond_site_symmetry_A
_geom_hbond_publ_flag
C17 H17A O6 0.997(13) 2.533(13) 3.3548(14) 139.5(9) 2_566 yes
C36 H36A O5 0.976(13) 2.430(13) 3.0546(13) 121.4(10) . yes
C17 H17B O10 0.967(13) 2.576(13) 3.0973(13) 113.9(9) 1_556 yes
C10 H10A O1 1.007(15) 2.406(14) 2.9449(14) 112.7(10) . yes
C12 H12A O1 0.990(17) 2.433(16) 3.0272(17) 118.0(12) . yes
O9 H9 O5 0.959(18) 1.603(18) 2.5611(10) 176.4(16) . yes
O4 H4 O10 0.956(19) 1.612(19) 2.5665(11) 175.8(17) 1_556 yes
C29 H29A O6 0.99(2) 2.50(2) 3.080(3) 117.1(15) . yes
C30 H30B O6 1.02(3) 2.40(3) 2.925(2) 110(2) . yes

loop_
_geom_torsion_atom_site_label_1
_geom_torsion_atom_site_label_2
_geom_torsion_atom_site_label_3
_geom_torsion_atom_site_label_4
_geom_torsion
_geom_torsion_site_symmetry_1
_geom_torsion_site_symmetry_2
_geom_torsion_site_symmetry_3
_geom_torsion_site_symmetry_4
_geom_torsion_publ_flag
O9 C35 C36 O8 -157.94(9) . . . . ?
O4 C16 C17 O3 160.04(9) . . . . ?
O5 C19 C18 O3 -154.68(9) . . . . ?
O10 C38 C37 O8 158.88(10) . . . . ?
C15 C16 C17 O3 -20.44(14) . . . . ?
C15 C19 C18 O3 28.07(13) . . . . ?
C15 C14 C13 N1 60.48(11) . . . . ?
C34 C35 C36 O8 24.85(14) . . . . ?
C34 C38 C37 O8 -24.32(14) . . . . ?
C34 C33 C32 N2 -169.67(8) . . . . ?
C16 C15 C19 O5 -172.04(9) . . . . ?
C16 C15 C19 C18 5.10(13) . . . . ?
C16 C15 C14 C13 76.70(12) . . . . ?
C19 C15 C16 O4 170.70(9) . . . . ?
C19 C15 C16 C17 -8.81(14) . . . . ?
C19 C15 C14 C13 -97.17(10) . . . . ?
C35 C34 C38 O10 170.66(10) . . . . ?
C35 C34 C38 C37 -6.03(14) . . . . ?
C35 C34 C33 C32 74.15(12) . . . . ?
C14 C15 C16 O4 -3.37(14) . . . . ?
C14 C15 C16 C17 177.13(9) . . . . ?
C14 C15 C19 O5 2.15(14) . . . . ?
C14 C15 C19 C18 179.29(9) . . . . ?
C6 C5 C4 C3 -0.83(18) . . . . ?
C6 C1 C2 C3 -0.5(2) . . . . ?
C38 C34 C35 O9 -171.46(9) . . . . ?
C38 C34 C35 C36 5.69(14) . . . . ?
C38 C34 C33 C32 -114.31(10) . . . . ?
C13 N1 C8 O2 2.47(13) . . . . ?
C13 N1 C8 O1 -177.27(10) . . . . ?
C13 N1 C7 C6 86.27(11) . . . . ?
C33 C34 C35 O9 0.37(14) . . . . ?
C33 C34 C35 C36 177.52(9) . . . . ?
C33 C34 C38 O10 -1.26(15) . . . . ?
C33 C34 C38 C37 -177.95(9) . . . . ?
C8 O2 C9 C11 176.79(9) . . . . ?
C8 O2 C9 C10 59.67(12) . . . . ?
C8 O2 C9 C12 -65.41(12) . . . . ?
C8 N1 C13 C14 -105.25(11) . . . . ?
C8 N1 C7 C6 -93.59(12) . . . . ?
C17 O3 C18 C19 -57.71(12) . . . . ?
C32 N2 C27 O7 -8.89(15) . . . . ?
C32 N2 C27 O6 172.07(11) . . . . ?
C32 N2 C26 C25 77.82(12) . . . . ?
C9 O2 C8 O1 -0.02(16) . . . . ?
C9 O2 C8 N1 -179.76(8) . . . . ?
C36 O8 C37 C38 55.57(12) . . . . ?
C7 N1 C13 C14 74.91(11) . . . . ?
C7 N1 C8 O2 -177.69(8) . . . . ?
C7 N1 C8 O1 2.57(15) . . . . ?
C7 C6 C5 C4 -176.83(11) . . . . ?
C7 C6 C1 C2 177.56(12) . . . . ?
C27 O7 C28 C31 174.29(11) . . . . ?
C27 O7 C28 C30 57.21(17) . . . . ?
C27 O7 C28 C29 -67.60(18) . . . . ?
C27 N2 C32 C33 -85.99(12) . . . . ?
C27 N2 C26 C25 -115.69(12) . . . . ?
C5 C6 C7 N1 -1.89(15) . . . . ?
C5 C6 C1 C2 -1.10(17) . . . . ?
C5 C4 C3 C2 -0.8(2) . . . . ?
C18 O3 C17 C16 53.41(12) . . . . ?
C25 C20 C21 C22 -0.45(18) . . . . ?
C25 C24 C23 C22 -0.3(2) . . . . ?
C37 O8 C36 C35 -55.36(12) . . . . ?
C1 C6 C7 N1 179.52(10) . . . . ?
C1 C6 C5 C4 1.77(17) . . . . ?
C28 O7 C27 O6 -0.56(17) . . . . ?
C28 O7 C27 N2 -179.59(9) . . . . ?
C4 C3 C2 C1 1.5(2) . . . . ?
C20 C25 C26 N2 -120.89(11) . . . . ?
C20 C25 C24 C23 -0.69(19) . . . . ?
C20 C21 C22 C23 -0.53(19) . . . . ?
C26 N2 C32 C33 79.79(12) . . . . ?
C26 N2 C27 O7 -174.23(10) . . . . ?
C26 N2 C27 O6 6.72(17) . . . . ?
C26 C25 C20 C21 -178.01(11) . . . . ?
C26 C25 C24 C23 178.36(12) . . . . ?
C21 C22 C23 C24 0.9(2) . . . . ?
C24 C25 C20 C21 1.06(17) . . . . ?
C24 C25 C26 N2 60.09(14) . . . . ?

loop_
_exptl_oxdiff_crystal_face_indexfrac_h
_exptl_oxdiff_crystal_face_indexfrac_k
_exptl_oxdiff_crystal_face_indexfrac_l
_exptl_oxdiff_crystal_face_x
_exptl_oxdiff_crystal_face_y
_exptl_oxdiff_crystal_face_z
0.0003 1.0005 -1 -0.2148 0.0569 -0.0035
1.0006 0.9998 1.0001 -0.0294 -0.0014 0.1732
-1.0001 1.0006 -0.9999 -0.2198 -0.044 -0.0829
1.0001 -1.0006 0.9999 0.2198 0.044 0.0829
-0.0003 -1.0002 -0.0001 0.1246 0.0227 -0.0451
0.0003 1.0002 0.0001 -0.1246 -0.0227 0.0451
-1.0003 0.0004 -1 -0.0952 -0.0213 -0.128
1.0003 -0.0004 1 0.0952 0.0213 0.128
-1.0001 1.0002 0.0001 -0.1297 -0.1235 -0.0342
1.0001 -1.0002 -0.0001 0.1297 0.1235 0.0342
-0.0003 -0.9999 -1.0002 0.0345 0.1023 -0.0938
0.0003 0.9999 1.0002 -0.0345 -0.1023 0.0938
-1.0001 0.9999 1.0002 -0.0395 -0.2031 0.0144
1.0004 -0.0001 -0.0001 0.005 0.1009 0.0794
-1.0004 0.0001 0.0001 -0.005 -0.1009 -0.0794
-1.0004 -0.0003 1.0002 0.0851 -0.1805 -0.0307
0 -0.0003 1.0001 0.0901 -0.0796 0.0487
0 0.0003 -1.0001 -0.0901 0.0796 -0.0487
-1.0006 -1.0004 1.0001 0.2097 -0.1578 -0.0758
-1.0006 -1.0001 0 0.1196 -0.0782 -0.1245
1.0006 1.0001 0 -0.1196 0.0782 0.1245
5.001 -2.9989 -6.0012 -0.1418 1.0499 -0.0306
-2.002 -4.9983 -8.001 -0.1081 0.5483 -0.7737
